data_4088952
loop_
_publ_author_name
'Sansook, Supojjanee'
'Tuo, Wei'
'Lemaire, Lucas'
'Tourteau, Aur\'elien'
'Barczyk, Am\'elie'
'Dezitter, Xavier'
'Klupsch, Fr\'ed\'erique'
'Leleu-Chavain, Natascha'
'Tizzard, Graham J.'
'Coles, Simon J.'
'Millet, R\'egis'
'Spencer, John'

_publ_section_title
;
 Synthesis of Bioorganometallic Nanomolar-Potent CB2Agonists Containing a
 Ferrocene Unit
;
_journal_issue 19
_journal_name_full Organometallics
_journal_page_first 3361
_journal_paper_doi 10.1021/acs.organomet.6b00575
_journal_volume 35
_journal_year 2016
_chemical_formula_moiety 'C27 H28 Fe N2 O2'
_chemical_formula_sum 'C27 H28 Fe N2 O2'
_chemical_formula_weight 468.38
_space_group_crystal_system monoclinic
_space_group_IT_number 14
_space_group_name_Hall '-P 2yn'
_space_group_name_H-M_alt 'P 1 21/n 1'
_atom_sites_solution_hydrogens geom
_atom_sites_solution_primary iterative
_audit_creation_date 2014-02-12
_audit_creation_method
;
Olex2 1.2
(compiled 2013.12.10 svn.r2850 for OlexSys, GUI svn.r4736)
;
_cell_angle_alpha 90
_cell_angle_beta 96.279(2)
_cell_angle_gamma 90
_cell_formula_units_Z 4
_cell_length_a 12.6473(9)
_cell_length_b 8.8160(5)
_cell_length_c 19.3728(14)
_cell_measurement_reflns_used 4896
_cell_measurement_temperature 100(2)
_cell_measurement_theta_max 27.5
_cell_measurement_theta_min 2.1
_cell_volume 2147.1(2)
_computing_cell_refinement 'CrystalClear-SM Expert 3.1 b27 (Rigaku, 2013)'
_computing_data_collection 'CrystalClear-SM Expert 3.1 b27 (Rigaku, 2013)'
_computing_data_reduction 'CrystalClear-SM Expert 3.1 b27 (Rigaku, 2013)'
_computing_molecular_graphics 'Olex2 (Dolomanov et al., 2009)'
_computing_publication_material 'Olex2 (Dolomanov et al., 2009)'
_computing_structure_refinement 'ShelXL (Sheldrick, 2008)'
_computing_structure_solution
;
Superflip (Palatinus & Chapuis, 2007;Palatinus & van der Lee, 2008;
Palatinus et al., 2012)
;
_diffrn_ambient_temperature 100(2)
_diffrn_detector 'CCD area detector'
_diffrn_detector_area_resol_mean 28.5714
_diffrn_detector_type 'Rigaku HG Saturn724+ (2x2 bin mode)'
_diffrn_measured_fraction_theta_full 0.992
_diffrn_measured_fraction_theta_max 0.996
_diffrn_measurement_device 'four-circle \k diffractometer'
_diffrn_measurement_device_type 'Rigaku AFC12 (Right)'
_diffrn_measurement_method 'profile data from \w-scans'
_diffrn_measurement_specimen_support 'MiTeGen MicroMesh'
_diffrn_orient_matrix_type d*Trek
_diffrn_orient_matrix_UB_11 0.028646
_diffrn_orient_matrix_UB_12 -0.022405
_diffrn_orient_matrix_UB_13 -0.070745
_diffrn_orient_matrix_UB_21 0.104899
_diffrn_orient_matrix_UB_22 -0.002008
_diffrn_orient_matrix_UB_23 0.043111
_diffrn_orient_matrix_UB_31 -0.004293
_diffrn_orient_matrix_UB_32 -0.051120
_diffrn_orient_matrix_UB_33 0.008065
_diffrn_radiation_collimation 0.3
_diffrn_radiation_monochromator 'Confocal mirrors, HF Varimax'
_diffrn_radiation_probe x-ray
_diffrn_radiation_type MoK\a
_diffrn_radiation_wavelength 0.71075
_diffrn_reflns_av_R_equivalents 0.0374
_diffrn_reflns_av_unetI/netI 0.0407
_diffrn_reflns_Laue_measured_fraction_full 0.992
_diffrn_reflns_Laue_measured_fraction_max 0.996
_diffrn_reflns_limit_h_max 16
_diffrn_reflns_limit_h_min -9
_diffrn_reflns_limit_k_max 11
_diffrn_reflns_limit_k_min -10
_diffrn_reflns_limit_l_max 25
_diffrn_reflns_limit_l_min -25
_diffrn_reflns_number 14909
_diffrn_reflns_point_group_measured_fraction_full 0.992
_diffrn_reflns_point_group_measured_fraction_max 0.996
_diffrn_reflns_theta_full 27.500
_diffrn_reflns_theta_max 27.473
_diffrn_reflns_theta_min 2.822
_diffrn_source 'Rotating Anode'
_diffrn_source_current 55.0
_diffrn_source_power 2.475
_diffrn_source_target Mo
_diffrn_source_type 'Rotating Anode'
_diffrn_source_voltage 45.0
_exptl_absorpt_coefficient_mu 0.731
_exptl_absorpt_correction_T_max 1.000
_exptl_absorpt_correction_T_min 0.668
_exptl_absorpt_correction_type multi-scan
_exptl_absorpt_process_details
;
CrystalClear-SM Expert 3.1 b27 (Rigaku, 2013)
;
_exptl_crystal_colour Yellow
_exptl_crystal_density_diffrn 1.449
_exptl_crystal_description Block
_exptl_crystal_F_000 984
_exptl_crystal_size_max 0.11
_exptl_crystal_size_mid 0.06
_exptl_crystal_size_min 0.03
_refine_diff_density_max 0.341
_refine_diff_density_min -0.278
_refine_diff_density_rms 0.061
_refine_ls_extinction_method none
_refine_ls_goodness_of_fit_ref 1.015
_refine_ls_hydrogen_treatment constr
_refine_ls_matrix_type full
_refine_ls_number_parameters 290
_refine_ls_number_reflns 4896
_refine_ls_number_restraints 0
_refine_ls_restrained_S_all 1.015
_refine_ls_R_factor_all 0.0486
_refine_ls_R_factor_gt 0.0346
_refine_ls_shift/su_max 0.001
_refine_ls_shift/su_mean 0.000
_refine_ls_structure_factor_coef Fsqd
_refine_ls_weighting_details 'w=1/[\s^2^(Fo^2^)+(0.0394P)^2^+0.8082P] where P=(Fo^2^+2Fc^2^)/3'
_refine_ls_weighting_scheme calc
_refine_ls_wR_factor_gt 0.0798
_refine_ls_wR_factor_ref 0.0855
_reflns_Friedel_coverage 0.000
_reflns_number_gt 3918
_reflns_number_total 4896
_reflns_threshold_expression 'I > 2\s(I)'
_cod_data_source_file om6b00575_si_002.cif
_cod_data_source_block 13a
_cod_depositor_comments
;
The following automatic conversions were performed:

data item '_exptl_absorpt_correction_type' value 'Multi-scan' was
changed to 'multi-scan' in accordance with the
/home/saulius/struct/COD-crude-data/automatic-downloads/DataCite-retrospective/ACS/depositions/lib/dictionaries/cif_core.dic
dictionary named 'cif_core.dic' version 2.4.2 last updated on
2011-04-26.

Automatic conversion script
Id: cif_fix_values 6909 2019-04-08 15:41:33Z antanas 
;
_cod_original_formula_sum 'C27 H28 Fe1 N2 O2 '
_cod_database_code 4088952
_shelxl_version_number 2013-4
_shelx_space_group_comment
;
The symmetry employed for this shelxl refinement is uniquely defined
by the following loop, which should always be used as a source of
symmetry information in preference to the above space-group names.
They are only intended as comments.
;
_olex2_refinement_description
;
1. Fixed Uiso
 At 1.2 times of:
  All C(H) groups, All C(H,H) groups
 At 1.5 times of:
  All C(H,H,H) groups
2.a Ternary CH refined with riding coordinates:
 C22(H22)
2.b Secondary CH2 refined with riding coordinates:
 C23(H23A,H23B), C24(H24A,H24B), C25(H25A,H25B), C26(H26A,H26B), C27(H27A,H27B)
2.c Aromatic/amide H refined with riding coordinates:
 C1(H1), C2(H2), C3(H3), C4(H4), C5(H5), C6(H6), C7(H7), C8(H8), C9(H9),
 C15(H15), C16(H16), C17(H17), C18(H18), C20(H20)
2.d Idealised Me refined as rotating group:
 C21(H21A,H21B,H21C)
;

loop_
_space_group_symop_operation_xyz
'x, y, z'
'-x+1/2, y+1/2, -z+1/2'
'-x, -y, -z'
'x-1/2, -y-1/2, z-1/2'

loop_
_atom_site_label
_atom_site_type_symbol
_atom_site_fract_x
_atom_site_fract_y
_atom_site_fract_z
_atom_site_U_iso_or_equiv
_atom_site_adp_type
_atom_site_occupancy
_atom_site_site_symmetry_order
_atom_site_calc_flag
_atom_site_refinement_flags_posn
Fe1 Fe 0.64909(2) 0.37065(3) 0.10078(2) 0.01506(8) Uani 1 1 d .
O1 O 0.51051(11) 0.92189(15) 0.15274(8) 0.0265(3) Uani 1 1 d .
O2 O 0.58091(11) 0.68729(17) 0.31418(7) 0.0271(3) Uani 1 1 d .
N1 N 0.60230(12) 0.70279(17) 0.15262(7) 0.0160(3) Uani 1 1 d .
N2 N 0.26745(12) 0.65410(17) 0.23447(7) 0.0153(3) Uani 1 1 d .
C1 C 0.58839(17) 0.3432(2) -0.00121(9) 0.0268(5) Uani 1 1 d .
H1 H 0.5182 0.3663 -0.0211 0.032 Uiso 1 1 calc R
C2 C 0.62322(17) 0.2017(2) 0.02863(10) 0.0258(4) Uani 1 1 d .
H2 H 0.5806 0.1141 0.0324 0.031 Uiso 1 1 calc R
C3 C 0.73378(17) 0.2155(2) 0.05174(10) 0.0237(4) Uani 1 1 d .
H3 H 0.7778 0.1382 0.0736 0.028 Uiso 1 1 calc R
C4 C 0.76688(16) 0.3643(2) 0.03658(9) 0.0243(4) Uani 1 1 d .
H4 H 0.8367 0.4041 0.0464 0.029 Uiso 1 1 calc R
C5 C 0.67640(17) 0.4439(2) 0.00386(9) 0.0260(4) Uani 1 1 d .
H5 H 0.6754 0.5461 -0.0117 0.031 Uiso 1 1 calc R
C6 C 0.53058(15) 0.4337(2) 0.15840(9) 0.0166(4) Uani 1 1 d .
H6 H 0.4585 0.4514 0.1409 0.020 Uiso 1 1 calc R
C7 C 0.57583(16) 0.2917(2) 0.18154(9) 0.0198(4) Uani 1 1 d .
H7 H 0.5388 0.1982 0.1828 0.024 Uiso 1 1 calc R
C8 C 0.68603(16) 0.3146(2) 0.20227(9) 0.0195(4) Uani 1 1 d .
H8 H 0.7354 0.2387 0.2195 0.023 Uiso 1 1 calc R
C9 C 0.70986(15) 0.4705(2) 0.19276(8) 0.0173(4) Uani 1 1 d .
H9 H 0.7777 0.5169 0.2023 0.021 Uiso 1 1 calc R
C10 C 0.61372(15) 0.5443(2) 0.16646(8) 0.0153(4) Uani 1 1 d .
C11 C 0.52173(15) 0.7890(2) 0.17213(9) 0.0170(4) Uani 1 1 d .
C12 C 0.44789(15) 0.72146(19) 0.21943(9) 0.0152(4) Uani 1 1 d .
C13 C 0.48610(15) 0.6844(2) 0.29058(9) 0.0174(4) Uani 1 1 d .
C14 C 0.40064(15) 0.6481(2) 0.33400(9) 0.0161(4) Uani 1 1 d .
C15 C 0.42750(16) 0.6258(2) 0.40580(9) 0.0207(4) Uani 1 1 d .
H15 H 0.4996 0.6354 0.4250 0.025 Uiso 1 1 calc R
C16 C 0.35163(17) 0.5907(2) 0.44849(9) 0.0235(4) Uani 1 1 d .
H16 H 0.3709 0.5759 0.4968 0.028 Uiso 1 1 calc R
C17 C 0.24528(16) 0.5767(2) 0.42025(9) 0.0223(4) Uani 1 1 d .
H17 H 0.1926 0.5521 0.4498 0.027 Uiso 1 1 calc R
C18 C 0.21588(15) 0.5982(2) 0.35021(9) 0.0184(4) Uani 1 1 d .
H18 H 0.1433 0.5893 0.3320 0.022 Uiso 1 1 calc R
C19 C 0.29349(15) 0.63315(19) 0.30574(8) 0.0153(3) Uani 1 1 d .
C20 C 0.34346(15) 0.70612(19) 0.19596(9) 0.0164(4) Uani 1 1 d .
H20 H 0.3218 0.7338 0.1491 0.020 Uiso 1 1 calc R
C21 C 0.15709(14) 0.6288(2) 0.20028(9) 0.0158(3) Uani 1 1 d .
H21 H 0.1177 0.5677 0.2327 0.019 Uiso 1 1 calc R
C22 C 0.09962(15) 0.7801(2) 0.18793(9) 0.0184(4) Uani 1 1 d .
H22A H 0.1400 0.8454 0.1585 0.022 Uiso 1 1 calc R
H22B H 0.0966 0.8323 0.2329 0.022 Uiso 1 1 calc R
C23 C -0.01331(16) 0.7579(2) 0.15246(10) 0.0211(4) Uani 1 1 d .
H23A H -0.0561 0.7021 0.1840 0.025 Uiso 1 1 calc R
H23B H -0.0470 0.8580 0.1425 0.025 Uiso 1 1 calc R
C24 C -0.01200(16) 0.6695(2) 0.08489(9) 0.0191(4) Uani 1 1 d .
H24A H 0.0260 0.7288 0.0519 0.023 Uiso 1 1 calc R
H24B H -0.0858 0.6528 0.0636 0.023 Uiso 1 1 calc R
C25 C 0.04338(15) 0.5165(2) 0.09909(9) 0.0197(4) Uani 1 1 d .
H25A H 0.0032 0.4553 0.1303 0.024 Uiso 1 1 calc R
H25B H 0.0443 0.4603 0.0549 0.024 Uiso 1 1 calc R
C26 C 0.15743(15) 0.5392(2) 0.13272(9) 0.0186(4) Uani 1 1 d .
H26A H 0.1990 0.5948 0.1004 0.022 Uiso 1 1 calc R
H26B H 0.1916 0.4393 0.1426 0.022 Uiso 1 1 calc R
C27 C 0.68250(16) 0.7803(2) 0.11556(10) 0.0220(4) Uani 1 1 d .
H27A H 0.6499 0.8130 0.0698 0.033 Uiso 1 1 calc GR
H27B H 0.7412 0.7104 0.1099 0.033 Uiso 1 1 calc GR
H27C H 0.7098 0.8690 0.1423 0.033 Uiso 1 1 calc GR

loop_
_atom_site_aniso_label
_atom_site_aniso_U_11
_atom_site_aniso_U_22
_atom_site_aniso_U_33
_atom_site_aniso_U_23
_atom_site_aniso_U_13
_atom_site_aniso_U_12
Fe1 0.01427(14) 0.01611(14) 0.01497(12) -0.00184(10) 0.00234(9) 0.00123(11)
O1 0.0233(8) 0.0148(7) 0.0436(8) 0.0063(6) 0.0131(6) 0.0019(6)
O2 0.0153(7) 0.0411(9) 0.0246(7) -0.0025(6) 0.0005(6) -0.0031(6)
N1 0.0143(8) 0.0145(7) 0.0199(7) 0.0012(6) 0.0058(6) -0.0007(6)
N2 0.0111(7) 0.0175(8) 0.0172(7) 0.0006(6) 0.0017(6) -0.0008(6)
C1 0.0239(11) 0.0392(12) 0.0163(8) -0.0092(8) -0.0028(8) 0.0091(9)
C2 0.0244(11) 0.0249(11) 0.0281(10) -0.0129(8) 0.0030(8) 0.0010(9)
C3 0.0234(11) 0.0252(10) 0.0226(9) -0.0082(7) 0.0032(8) 0.0082(9)
C4 0.0189(10) 0.0352(11) 0.0202(8) -0.0062(8) 0.0077(7) 0.0009(9)
C5 0.0324(12) 0.0288(11) 0.0180(8) 0.0002(8) 0.0090(8) 0.0062(9)
C6 0.0141(9) 0.0174(9) 0.0189(8) -0.0010(7) 0.0050(7) 0.0006(7)
C7 0.0228(11) 0.0173(9) 0.0208(8) 0.0012(7) 0.0086(7) -0.0006(8)
C8 0.0240(11) 0.0199(9) 0.0150(8) 0.0021(7) 0.0032(7) 0.0053(8)
C9 0.0158(9) 0.0203(9) 0.0154(8) -0.0028(7) 0.0006(7) 0.0014(8)
C10 0.0169(9) 0.0153(8) 0.0143(7) -0.0013(6) 0.0046(7) 0.0009(7)
C11 0.0139(9) 0.0165(9) 0.0206(8) -0.0011(7) 0.0024(7) -0.0026(7)
C12 0.0131(9) 0.0128(8) 0.0202(8) -0.0012(6) 0.0041(7) -0.0003(7)
C13 0.0159(9) 0.0152(8) 0.0211(8) -0.0036(7) 0.0022(7) -0.0009(7)
C14 0.0152(9) 0.0149(9) 0.0180(8) -0.0018(6) 0.0013(7) -0.0011(7)
C15 0.0204(10) 0.0212(9) 0.0197(8) -0.0028(7) -0.0015(7) -0.0022(8)
C16 0.0275(11) 0.0261(10) 0.0160(8) 0.0005(7) -0.0012(8) -0.0052(9)
C17 0.0226(11) 0.0256(10) 0.0197(8) 0.0014(7) 0.0070(8) -0.0044(8)
C18 0.0152(9) 0.0196(9) 0.0204(8) -0.0001(7) 0.0020(7) -0.0014(7)
C19 0.0161(9) 0.0127(8) 0.0171(8) -0.0007(6) 0.0022(7) 0.0004(7)
C20 0.0174(10) 0.0139(9) 0.0186(8) 0.0011(6) 0.0048(7) 0.0008(7)
C21 0.0112(8) 0.0192(9) 0.0171(8) 0.0014(7) 0.0015(6) -0.0015(7)
C22 0.0163(10) 0.0188(9) 0.0205(8) -0.0045(7) 0.0032(7) 0.0009(8)
C23 0.0166(10) 0.0209(9) 0.0255(9) -0.0021(7) 0.0012(8) 0.0021(8)
C24 0.0171(10) 0.0202(9) 0.0192(8) 0.0011(7) -0.0013(7) 0.0010(8)
C25 0.0204(10) 0.0183(9) 0.0196(8) -0.0016(7) -0.0012(7) -0.0011(8)
C26 0.0171(10) 0.0164(9) 0.0222(8) -0.0027(7) 0.0021(7) 0.0006(8)
C27 0.0193(10) 0.0197(9) 0.0288(9) 0.0024(7) 0.0109(8) -0.0013(8)

loop_
_atom_type_symbol
_atom_type_description
_atom_type_scat_dispersion_real
_atom_type_scat_dispersion_imag
_atom_type_scat_source
C C 0.0033 0.0016 'International Tables Vol C Tables 4.2.6.8 and 6.1.1.4'
H H 0.0000 0.0000 'International Tables Vol C Tables 4.2.6.8 and 6.1.1.4'
Fe Fe 0.3463 0.8444 'International Tables Vol C Tables 4.2.6.8 and 6.1.1.4'
N N 0.0061 0.0033 'International Tables Vol C Tables 4.2.6.8 and 6.1.1.4'
O O 0.0106 0.0060 'International Tables Vol C Tables 4.2.6.8 and 6.1.1.4'

loop_
_geom_angle_atom_site_label_1
_geom_angle_atom_site_label_2
_geom_angle_atom_site_label_3
_geom_angle
C1 Fe1 C9 161.33(8)
C1 Fe1 C10 126.51(8)
C2 Fe1 C1 40.67(8)
C2 Fe1 C5 68.49(9)
C2 Fe1 C9 156.88(8)
C2 Fe1 C10 158.38(8)
C3 Fe1 C1 68.43(8)
C3 Fe1 C2 40.92(8)
C3 Fe1 C4 40.66(8)
C3 Fe1 C5 68.53(8)
C3 Fe1 C6 153.31(8)
C3 Fe1 C9 121.69(8)
C3 Fe1 C10 160.68(8)
C4 Fe1 C1 68.40(8)
C4 Fe1 C2 68.69(8)
C4 Fe1 C5 40.89(8)
C4 Fe1 C9 108.09(8)
C4 Fe1 C10 127.98(8)
C5 Fe1 C1 40.43(9)
C5 Fe1 C9 125.01(8)
C5 Fe1 C10 113.55(8)
C6 Fe1 C1 109.78(8)
C6 Fe1 C2 120.00(8)
C6 Fe1 C4 165.51(8)
C6 Fe1 C5 128.50(8)
C6 Fe1 C9 68.74(7)
C6 Fe1 C10 40.70(7)
C7 Fe1 C1 123.21(9)
C7 Fe1 C2 103.01(8)
C7 Fe1 C3 115.97(8)
C7 Fe1 C4 152.34(8)
C7 Fe1 C5 162.19(8)
C7 Fe1 C6 41.10(7)
C7 Fe1 C8 41.02(8)
C7 Fe1 C9 68.76(8)
C7 Fe1 C10 68.40(7)
C8 Fe1 C1 157.58(9)
C8 Fe1 C2 119.16(8)
C8 Fe1 C3 102.20(8)
C8 Fe1 C4 118.47(8)
C8 Fe1 C5 156.78(9)
C8 Fe1 C6 69.01(8)
C8 Fe1 C9 40.71(7)
C8 Fe1 C10 68.12(7)
C9 Fe1 C10 40.32(7)
C10 N1 C27 118.99(15)
C11 N1 C10 124.00(15)
C11 N1 C27 117.00(15)
C19 N2 C21 121.75(14)
C20 N2 C19 118.88(15)
C20 N2 C21 119.29(14)
Fe1 C1 H1 126.8
C2 C1 Fe1 69.28(10)
C2 C1 H1 125.8
C5 C1 Fe1 69.63(11)
C5 C1 H1 125.8
C5 C1 C2 108.30(18)
Fe1 C2 H2 126.1
C1 C2 Fe1 70.05(11)
C1 C2 H2 126.2
C1 C2 C3 107.57(19)
C3 C2 Fe1 69.21(11)
C3 C2 H2 126.2
Fe1 C3 H3 125.9
C2 C3 Fe1 69.87(11)
C2 C3 H3 125.8
C4 C3 Fe1 69.97(11)
C4 C3 C2 108.40(18)
C4 C3 H3 125.8
Fe1 C4 H4 126.3
C3 C4 Fe1 69.37(11)
C3 C4 H4 126.1
C3 C4 C5 107.79(18)
C5 C4 Fe1 69.82(11)
C5 C4 H4 126.1
Fe1 C5 H5 126.3
C1 C5 Fe1 69.94(11)
C1 C5 C4 107.93(18)
C1 C5 H5 126.0
C4 C5 Fe1 69.29(11)
C4 C5 H5 126.0
Fe1 C6 H6 125.6
C7 C6 Fe1 68.91(10)
C7 C6 H6 126.3
C7 C6 C10 107.39(16)
C10 C6 Fe1 70.75(10)
C10 C6 H6 126.3
Fe1 C7 H7 126.0
C6 C7 Fe1 70.00(10)
C6 C7 H7 125.9
C8 C7 Fe1 69.67(10)
C8 C7 C6 108.11(17)
C8 C7 H7 125.9
Fe1 C8 H8 125.8
C7 C8 Fe1 69.31(10)
C7 C8 H8 125.8
C7 C8 C9 108.39(16)
C9 C8 Fe1 70.69(10)
C9 C8 H8 125.8
Fe1 C9 H9 126.5
C8 C9 Fe1 68.60(10)
C8 C9 H9 126.2
C8 C9 C10 107.64(16)
C10 C9 Fe1 70.26(10)
C10 C9 H9 126.2
N1 C10 Fe1 129.24(12)
N1 C10 C6 126.09(16)
C6 C10 Fe1 68.55(10)
C9 C10 Fe1 69.42(10)
C9 C10 N1 125.44(16)
C9 C10 C6 108.45(16)
O1 C11 N1 120.76(17)
O1 C11 C12 120.25(17)
N1 C11 C12 118.97(15)
C13 C12 C11 120.37(16)
C20 C12 C11 118.89(16)
C20 C12 C13 120.56(16)
O2 C13 C12 123.85(17)
O2 C13 C14 122.35(16)
C12 C13 C14 113.75(16)
C15 C14 C13 118.72(17)
C15 C14 C19 119.17(17)
C19 C14 C13 122.11(15)
C14 C15 H15 119.4
C16 C15 C14 121.24(18)
C16 C15 H15 119.4
C15 C16 H16 120.3
C15 C16 C17 119.37(17)
C17 C16 H16 120.3
C16 C17 H17 119.5
C18 C17 C16 121.06(18)
C18 C17 H17 119.5
C17 C18 H18 120.0
C17 C18 C19 120.01(18)
C19 C18 H18 120.0
N2 C19 C14 118.94(16)
N2 C19 C18 121.92(16)
C18 C19 C14 119.15(15)
N2 C20 H20 117.6
C12 C20 N2 124.82(16)
C12 C20 H20 117.6
N2 C21 H21 107.9
N2 C21 C22 110.16(14)
N2 C21 C26 111.50(14)
C22 C21 H21 107.9
C22 C21 C26 111.30(14)
C26 C21 H21 107.9
C21 C22 H22A 109.4
C21 C22 H22B 109.4
C21 C22 C23 111.34(15)
H22A C22 H22B 108.0
C23 C22 H22A 109.4
C23 C22 H22B 109.4
C22 C23 H23A 109.5
C22 C23 H23B 109.5
H23A C23 H23B 108.1
C24 C23 C22 110.74(16)
C24 C23 H23A 109.5
C24 C23 H23B 109.5
C23 C24 H24A 109.6
C23 C24 H24B 109.6
C23 C24 C25 110.11(14)
H24A C24 H24B 108.2
C25 C24 H24A 109.6
C25 C24 H24B 109.6
C24 C25 H25A 109.5
C24 C25 H25B 109.5
H25A C25 H25B 108.1
C26 C25 C24 110.64(15)
C26 C25 H25A 109.5
C26 C25 H25B 109.5
C21 C26 C25 109.96(15)
C21 C26 H26A 109.7
C21 C26 H26B 109.7
C25 C26 H26A 109.7
C25 C26 H26B 109.7
H26B C26 H26A 108.2
N1 C27 H27A 109.5
N1 C27 H27B 109.5
N1 C27 H27C 109.5
H27A C27 H27B 109.5
H27A C27 H27C 109.5
H27B C27 H27C 109.5

loop_
_geom_bond_atom_site_label_1
_geom_bond_atom_site_label_2
_geom_bond_distance
Fe1 C1 2.0543(18)
Fe1 C2 2.0441(19)
Fe1 C3 2.0353(19)
Fe1 C4 2.0432(19)
Fe1 C5 2.0502(19)
Fe1 C6 2.0413(18)
Fe1 C7 2.0268(18)
Fe1 C8 2.0316(17)
Fe1 C9 2.0593(17)
Fe1 C10 2.0705(17)
O1 C11 1.234(2)
O2 C13 1.236(2)
N1 C10 1.427(2)
N1 C11 1.357(2)
N1 C27 1.473(2)
N2 C19 1.396(2)
N2 C20 1.359(2)
N2 C21 1.495(2)
C1 H1 0.9500
C1 C2 1.424(3)
C1 C5 1.418(3)
C2 H2 0.9500
C2 C3 1.426(3)
C3 H3 0.9500
C3 C4 1.417(3)
C4 H4 0.9500
C4 C5 1.430(3)
C5 H5 0.9500
C6 H6 0.9500
C6 C7 1.428(3)
C6 C10 1.430(3)
C7 H7 0.9500
C7 C8 1.422(3)
C8 H8 0.9500
C8 C9 1.423(3)
C9 H9 0.9500
C9 C10 1.423(3)
C11 C12 1.501(2)
C12 C13 1.447(2)
C12 C20 1.356(3)
C13 C14 1.475(3)
C14 C15 1.409(2)
C14 C19 1.411(2)
C15 H15 0.9500
C15 C16 1.369(3)
C16 H16 0.9500
C16 C17 1.401(3)
C17 H17 0.9500
C17 C18 1.380(2)
C18 H18 0.9500
C18 C19 1.409(2)
C20 H20 0.9500
C21 H21 1.0000
C21 C22 1.526(3)
C21 C26 1.529(2)
C22 H22A 0.9900
C22 H22B 0.9900
C22 C23 1.528(3)
C23 H23A 0.9900
C23 H23B 0.9900
C23 C24 1.525(2)
C24 H24A 0.9900
C24 H24B 0.9900
C24 C25 1.531(3)
C25 H25A 0.9900
C25 H25B 0.9900
C25 C26 1.530(3)
C26 H26A 0.9900
C26 H26B 0.9900
C27 H27A 0.9800
C27 H27B 0.9800
C27 H27C 0.9800

loop_
_geom_torsion_atom_site_label_1
_geom_torsion_atom_site_label_2
_geom_torsion_atom_site_label_3
_geom_torsion_atom_site_label_4
_geom_torsion
Fe1 C1 C2 C3 -59.27(13)
Fe1 C1 C5 C4 59.08(12)
Fe1 C2 C3 C4 -59.58(13)
Fe1 C3 C4 C5 -59.47(12)
Fe1 C4 C5 C1 -59.48(13)
Fe1 C6 C7 C8 59.47(12)
Fe1 C6 C10 N1 123.69(16)
Fe1 C6 C10 C9 -58.05(12)
Fe1 C7 C8 C9 60.13(12)
Fe1 C8 C9 C10 59.65(12)
Fe1 C9 C10 N1 -124.20(16)
Fe1 C9 C10 C6 57.52(12)
O1 C11 C12 C13 -110.8(2)
O1 C11 C12 C20 64.4(2)
O2 C13 C14 C15 4.3(3)
O2 C13 C14 C19 -174.84(17)
N1 C11 C12 C13 67.5(2)
N1 C11 C12 C20 -117.21(19)
N2 C21 C22 C23 179.56(14)
N2 C21 C26 C25 -179.65(14)
C1 C2 C3 Fe1 59.80(13)
C1 C2 C3 C4 0.2(2)
C2 C1 C5 Fe1 -58.64(13)
C2 C1 C5 C4 0.4(2)
C2 C3 C4 Fe1 59.52(13)
C2 C3 C4 C5 0.0(2)
C3 C4 C5 Fe1 59.19(13)
C3 C4 C5 C1 -0.3(2)
C5 C1 C2 Fe1 58.86(13)
C5 C1 C2 C3 -0.4(2)
C6 C7 C8 Fe1 -59.67(12)
C6 C7 C8 C9 0.5(2)
C7 C6 C10 Fe1 59.41(12)
C7 C6 C10 N1 -176.90(15)
C7 C6 C10 C9 1.36(19)
C7 C8 C9 Fe1 -59.26(12)
C7 C8 C9 C10 0.39(19)
C8 C9 C10 Fe1 -58.61(12)
C8 C9 C10 N1 177.19(15)
C8 C9 C10 C6 -1.08(19)
C10 N1 C11 O1 -172.85(16)
C10 N1 C11 C12 8.8(3)
C10 C6 C7 Fe1 -60.58(12)
C10 C6 C7 C8 -1.11(19)
C11 N1 C10 Fe1 134.55(16)
C11 N1 C10 C6 43.9(2)
C11 N1 C10 C9 -134.07(19)
C11 C12 C13 O2 -9.2(3)
C11 C12 C13 C14 168.50(15)
C11 C12 C20 N2 -176.51(16)
C12 C13 C14 C15 -173.47(16)
C12 C13 C14 C19 7.4(2)
C13 C12 C20 N2 -1.3(3)
C13 C14 C15 C16 -179.46(18)
C13 C14 C19 N2 -0.3(3)
C13 C14 C19 C18 179.94(16)
C14 C15 C16 C17 -0.1(3)
C15 C14 C19 N2 -179.47(16)
C15 C14 C19 C18 0.8(3)
C15 C16 C17 C18 -0.1(3)
C16 C17 C18 C19 0.7(3)
C17 C18 C19 N2 179.29(17)
C17 C18 C19 C14 -1.0(3)
C19 N2 C20 C12 9.0(3)
C19 N2 C21 C22 100.56(18)
C19 N2 C21 C26 -135.35(16)
C19 C14 C15 C16 -0.3(3)
C20 N2 C19 C14 -7.9(2)
C20 N2 C19 C18 171.83(16)
C20 N2 C21 C22 -76.12(19)
C20 N2 C21 C26 48.0(2)
C20 C12 C13 O2 175.59(18)
C20 C12 C13 C14 -6.7(2)
C21 N2 C19 C14 175.41(15)
C21 N2 C19 C18 -4.9(3)
C21 N2 C20 C12 -174.19(17)
C21 C22 C23 C24 -55.7(2)
C22 C21 C26 C25 -56.2(2)
C22 C23 C24 C25 57.2(2)
C23 C24 C25 C26 -58.8(2)
C24 C25 C26 C21 58.02(19)
C26 C21 C22 C23 55.4(2)
C27 N1 C10 Fe1 -46.1(2)
C27 N1 C10 C6 -136.74(18)
C27 N1 C10 C9 45.3(2)
C27 N1 C11 O1 7.8(3)
C27 N1 C11 C12 -170.56(15)
